data_2015736
loop_
_publ_author_name
'Elsegood, Mark R. J.'
'Smith, Martin B.'
'Dale, Sophie H.'

_publ_section_title
;
 Two square-planar palladium(II) complexes with
 <i>P</i>,<i>O</i>-bidentate hybrid ligands
;
_journal_coeditor_code GD3061
_journal_issue 1
_journal_name_full 'Acta Crystallographica Section C'
_journal_page_first m7
_journal_page_last m9
_journal_paper_doi 10.1107/S0108270106048530
_journal_volume 63
_journal_year 2007
_chemical_formula_iupac '[Pd (C H3) Cl (C23 H25 O2 P)]'
_chemical_formula_moiety 'C24 H28 Cl O2 P Pd'
_chemical_formula_sum 'C24 H28 Cl O2 P Pd'
_chemical_formula_weight 521.28
_chemical_name_systematic
;
chloro{diethoxy[2-(diphenylphosphino)phenyl]methane]methylpalladium(II)
;
_space_group_IT_number 61
_symmetry_cell_setting orthorhombic
_symmetry_space_group_name_Hall '-P 2ac 2ab'
_symmetry_space_group_name_H-M 'P b c a'
_atom_sites_solution_hydrogens geom
_atom_sites_solution_primary direct
_atom_sites_solution_secondary difmap
_audit_creation_method SHELXL97
_cell_angle_alpha 90.00
_cell_angle_beta 90.00
_cell_angle_gamma 90.00
_cell_formula_units_Z 8
_cell_length_a 17.3748(5)
_cell_length_b 14.3919(4)
_cell_length_c 18.3124(5)
_cell_measurement_reflns_used 19047
_cell_measurement_temperature 150(2)
_cell_measurement_theta_max 28.85
_cell_measurement_theta_min 2.22
_cell_volume 4579.1(2)
_computing_cell_refinement 'SAINT (Bruker, 2001)'
_computing_data_collection 'SMART (Bruker, 2001)'
_computing_data_reduction SAINT
_computing_molecular_graphics SHELXTL
_computing_publication_material 'SHELXTL and local programs'
_computing_structure_refinement SHELXTL
_computing_structure_solution 'SHELXTL (Bruker, 2000)'
_diffrn_ambient_temperature 150(2)
_diffrn_measured_fraction_theta_full 1.000
_diffrn_measured_fraction_theta_max 1.000
_diffrn_measurement_device_type 'Bruker SMART 1000 CCD area-detector'
_diffrn_measurement_method '\w rotation with narrow frames'
_diffrn_radiation_monochromator graphite
_diffrn_radiation_source 'sealed tube'
_diffrn_radiation_type MoK\a
_diffrn_radiation_wavelength 0.71073
_diffrn_reflns_av_R_equivalents 0.0202
_diffrn_reflns_av_sigmaI/netI 0.0118
_diffrn_reflns_limit_h_max 21
_diffrn_reflns_limit_h_min -21
_diffrn_reflns_limit_k_max 17
_diffrn_reflns_limit_k_min -17
_diffrn_reflns_limit_l_max 22
_diffrn_reflns_limit_l_min -22
_diffrn_reflns_number 34078
_diffrn_reflns_theta_full 26.00
_diffrn_reflns_theta_max 26.00
_diffrn_reflns_theta_min 2.15
_diffrn_standards_number 0
_exptl_absorpt_coefficient_mu 1.014
_exptl_absorpt_correction_T_max 0.871
_exptl_absorpt_correction_T_min 0.808
_exptl_absorpt_correction_type multi-scan
_exptl_absorpt_process_details '(SADABS; Sheldrick, 2003)'
_exptl_crystal_colour yellow
_exptl_crystal_density_diffrn 1.512
_exptl_crystal_density_method 'not measured'
_exptl_crystal_description block
_exptl_crystal_F_000 2128
_exptl_crystal_size_max 0.22
_exptl_crystal_size_mid 0.20
_exptl_crystal_size_min 0.14
_refine_diff_density_max 0.387
_refine_diff_density_min -0.243
_refine_ls_extinction_method none
_refine_ls_goodness_of_fit_ref 1.098
_refine_ls_hydrogen_treatment constr
_refine_ls_matrix_type full
_refine_ls_number_parameters 265
_refine_ls_number_reflns 4504
_refine_ls_number_restraints 0
_refine_ls_restrained_S_all 1.098
_refine_ls_R_factor_all 0.0267
_refine_ls_R_factor_gt 0.0201
_refine_ls_shift/su_max 0.000
_refine_ls_shift/su_mean 0.000
_refine_ls_structure_factor_coef Fsqd
_refine_ls_weighting_details 'calc w = 1/[\s^2^(Fo^2^)+(0.0245P)^2^+3.3794P] where P=(Fo^2^+2Fc^2^)/3'
_refine_ls_weighting_scheme calc
_refine_ls_wR_factor_gt 0.0499
_refine_ls_wR_factor_ref 0.0557
_reflns_number_gt 3901
_reflns_number_total 4504
_reflns_threshold_expression I>2\s(I)
_cod_data_source_file gd3061.cif
_cod_data_source_block II
_cod_depositor_comments
;
The following automatic conversions were performed:
'_geom_bond_publ_flag' value 'Y' changed to 'y' according to
'/home/saulius/struct/CIF-dictionaries/cif_core.dic' dictionary named
'cif_core.dic' version 2.4.1 from 2010-06-29 (6
times).

'_geom_angle_publ_flag' value 'Y' changed to 'y' according to
'/home/saulius/struct/CIF-dictionaries/cif_core.dic' dictionary named
'cif_core.dic' version 2.4.1 from 2010-06-29 (6 times).

Automatic conversion script
Id: cif_fix_enum 1527 2010-12-29 10:47:43Z saulius 

The following automatic conversions were performed:

'_geom_bond_publ_flag' value 'Y' changed to 'y' according to
/home/saulius/struct/CIF-dictionaries/cif_core.dic dictionary named
'cif_core.dic' version 2.4.1 from 2010-06-29 (6
times).

'_geom_angle_publ_flag' value 'Y' changed to 'y' according
to /home/saulius/struct/CIF-dictionaries/cif_core.dic dictionary
named 'cif_core.dic' version 2.4.1 from 2010-06-29 (6 times).

Automatic conversion script
Id: cif_fix_values 1715 2011-07-08 13:25:40Z adriana 
;
_cod_database_code 2015736
_cod_database_fobs_code 2015736

loop_
_symmetry_equiv_pos_as_xyz
'x, y, z'
'-x+1/2, -y, z+1/2'
'-x, y+1/2, -z+1/2'
'x+1/2, -y+1/2, -z'
'-x, -y, -z'
'x-1/2, y, -z-1/2'
'x, -y-1/2, z-1/2'
'-x-1/2, y-1/2, z'

loop_
_atom_site_type_symbol
_atom_site_label
_atom_site_fract_x
_atom_site_fract_y
_atom_site_fract_z
_atom_site_U_iso_or_equiv
_atom_site_adp_type
_atom_site_calc_flag
_atom_site_refinement_flags
_atom_site_occupancy
Pd Pd1 0.141807(8) 0.093513(10) 0.390415(7) 0.02191(6) Uani d . 1
C C1 0.09559(14) -0.03010(14) 0.36063(12) 0.0363(5) Uani d . 1
H H1A 0.1337 -0.0659 0.3330 0.054 Uiso calc R 1
H H1B 0.0501 -0.0193 0.3301 0.054 Uiso calc R 1
H H1C 0.0806 -0.0648 0.4044 0.054 Uiso calc R 1
Cl Cl1 0.21955(3) 0.01875(4) 0.47875(3) 0.03910(13) Uani d . 1
O O1 0.19524(7) 0.22514(9) 0.42659(7) 0.0253(3) Uani d . 1
C C2 0.27841(11) 0.23719(16) 0.42475(12) 0.0328(5) Uani d . 1
H H2A 0.3022 0.1995 0.4640 0.039 Uiso calc R 1
H H2B 0.2911 0.3032 0.4339 0.039 Uiso calc R 1
C C3 0.31100(13) 0.20823(19) 0.35219(13) 0.0439(6) Uani d . 1
H H3A 0.2979 0.1431 0.3428 0.066 Uiso calc R 1
H H3B 0.3671 0.2154 0.3529 0.066 Uiso calc R 1
H H3C 0.2893 0.2474 0.3136 0.066 Uiso calc R 1
C C4 0.15077(10) 0.30812(13) 0.41475(11) 0.0247(4) Uani d . 1
H H4 0.1727 0.3605 0.4440 0.030 Uiso calc R 1
O O2 0.07625(7) 0.28939(9) 0.43771(7) 0.0243(3) Uani d . 1
C C5 0.07042(12) 0.26580(15) 0.51444(10) 0.0316(4) Uani d . 1
H H5A 0.0948 0.3148 0.5446 0.038 Uiso calc R 1
H H5B 0.0971 0.2063 0.5241 0.038 Uiso calc R 1
C C6 -0.01294(13) 0.2575(2) 0.53309(12) 0.0462(6) Uani d . 1
H H6A -0.0381 0.3178 0.5263 0.069 Uiso calc R 1
H H6B -0.0183 0.2380 0.5841 0.069 Uiso calc R 1
H H6C -0.0371 0.2113 0.5012 0.069 Uiso calc R 1
C C7 0.14744(10) 0.33510(13) 0.33475(10) 0.0227(4) Uani d . 1
C C8 0.17940(11) 0.41944(13) 0.31420(12) 0.0285(4) Uani d . 1
H H8 0.2024 0.4581 0.3501 0.034 Uiso calc R 1
C C9 0.17824(12) 0.44825(14) 0.24178(12) 0.0319(5) Uani d . 1
H H9 0.2001 0.5063 0.2285 0.038 Uiso calc R 1
C C10 0.14516(12) 0.39219(15) 0.18915(12) 0.0308(5) Uani d . 1
H H10 0.1443 0.4115 0.1395 0.037 Uiso calc R 1
C C11 0.11323(11) 0.30758(14) 0.20920(11) 0.0268(4) Uani d . 1
H H11 0.0907 0.2693 0.1728 0.032 Uiso calc R 1
C C12 0.11344(10) 0.27737(12) 0.28168(10) 0.0213(4) Uani d . 1
P P1 0.07187(3) 0.16428(3) 0.30570(2) 0.01978(10) Uani d . 1
C C13 -0.02866(10) 0.18881(13) 0.32708(10) 0.0232(4) Uani d . 1
C C14 -0.06962(12) 0.12725(15) 0.37067(11) 0.0306(4) Uani d . 1
H H14 -0.0456 0.0722 0.3879 0.037 Uiso calc R 1
C C15 -0.14583(12) 0.14588(19) 0.38925(12) 0.0402(6) Uani d . 1
H H15 -0.1738 0.1032 0.4186 0.048 Uiso calc R 1
C C16 -0.18056(12) 0.22610(18) 0.36505(13) 0.0403(5) Uani d . 1
H H16 -0.2324 0.2388 0.3780 0.048 Uiso calc R 1
C C17 -0.14052(12) 0.28806(17) 0.32210(14) 0.0395(5) Uani d . 1
H H17 -0.1648 0.3434 0.3056 0.047 Uiso calc R 1
C C18 -0.06443(11) 0.26961(14) 0.30287(12) 0.0312(4) Uani d . 1
H H18 -0.0369 0.3123 0.2731 0.037 Uiso calc R 1
C C19 0.07026(11) 0.10150(12) 0.21925(10) 0.0229(4) Uani d . 1
C C20 0.14117(12) 0.08146(14) 0.18658(11) 0.0300(4) Uani d . 1
H H20 0.1873 0.1043 0.2078 0.036 Uiso calc R 1
C C21 0.14443(14) 0.02847(16) 0.12346(12) 0.0371(5) Uani d . 1
H H21 0.1927 0.0158 0.1011 0.045 Uiso calc R 1
C C22 0.07751(15) -0.00588(15) 0.09312(12) 0.0406(5) Uani d . 1
H H22 0.0799 -0.0427 0.0501 0.049 Uiso calc R 1
C C23 0.00728(15) 0.01296(16) 0.12484(12) 0.0393(5) Uani d . 1
H H23 -0.0386 -0.0108 0.1037 0.047 Uiso calc R 1
C C24 0.00343(12) 0.06697(14) 0.18807(11) 0.0301(4) Uani d . 1
H H24 -0.0450 0.0801 0.2097 0.036 Uiso calc R 1

loop_
_atom_site_aniso_label
_atom_site_aniso_U_11
_atom_site_aniso_U_22
_atom_site_aniso_U_33
_atom_site_aniso_U_12
_atom_site_aniso_U_13
_atom_site_aniso_U_23
Pd1 0.02494(9) 0.02006(8) 0.02075(8) 0.00238(6) -0.00191(5) 0.00234(5)
C1 0.0482(13) 0.0203(10) 0.0405(12) -0.0021(9) -0.0056(10) 0.0035(9)
Cl1 0.0518(3) 0.0357(3) 0.0298(3) 0.0124(2) -0.0107(2) 0.0063(2)
O1 0.0216(6) 0.0264(7) 0.0277(7) 0.0001(5) -0.0047(5) 0.0015(6)
C2 0.0220(10) 0.0393(12) 0.0372(11) -0.0015(9) -0.0062(9) -0.0018(9)
C3 0.0274(11) 0.0587(15) 0.0456(14) 0.0008(11) 0.0033(10) -0.0028(12)
C4 0.0247(9) 0.0225(9) 0.0268(9) -0.0014(8) -0.0030(8) -0.0016(8)
O2 0.0237(7) 0.0283(7) 0.0211(6) 0.0001(6) -0.0006(5) -0.0006(5)
C5 0.0360(11) 0.0388(12) 0.0201(9) 0.0012(9) 0.0007(8) -0.0015(8)
C6 0.0410(13) 0.0682(17) 0.0294(11) -0.0092(12) 0.0035(10) 0.0026(11)
C7 0.0189(9) 0.0224(9) 0.0269(10) 0.0012(7) -0.0005(7) 0.0003(8)
C8 0.0259(10) 0.0235(10) 0.0361(11) -0.0027(8) -0.0025(8) -0.0015(8)
C9 0.0281(10) 0.0252(10) 0.0424(12) -0.0042(9) 0.0040(9) 0.0078(9)
C10 0.0316(11) 0.0310(11) 0.0297(11) 0.0012(9) 0.0020(8) 0.0094(9)
C11 0.0280(10) 0.0271(10) 0.0254(10) 0.0007(8) -0.0017(8) 0.0017(8)
C12 0.0188(8) 0.0197(9) 0.0256(9) 0.0009(7) -0.0003(7) 0.0031(7)
P1 0.0201(2) 0.0187(2) 0.0206(2) -0.00083(18) -0.00163(18) 0.00098(18)
C13 0.0202(9) 0.0260(9) 0.0233(9) -0.0024(7) -0.0018(7) -0.0054(8)
C14 0.0280(10) 0.0328(11) 0.0312(10) -0.0043(9) 0.0009(8) -0.0008(9)
C15 0.0303(12) 0.0530(15) 0.0371(12) -0.0119(11) 0.0065(9) -0.0065(10)
C16 0.0216(10) 0.0568(15) 0.0426(13) -0.0007(10) 0.0011(9) -0.0190(11)
C17 0.0277(11) 0.0384(12) 0.0523(14) 0.0078(9) -0.0064(10) -0.0109(11)
C18 0.0261(10) 0.0296(10) 0.0380(11) 0.0008(8) -0.0020(9) -0.0016(9)
C19 0.0281(10) 0.0187(9) 0.0219(9) 0.0000(8) -0.0012(8) 0.0021(7)
C20 0.0290(11) 0.0312(11) 0.0299(11) 0.0039(8) 0.0004(8) 0.0000(8)
C21 0.0455(13) 0.0346(12) 0.0312(11) 0.0082(10) 0.0093(10) -0.0001(9)
C22 0.0654(16) 0.0301(11) 0.0263(10) -0.0026(11) 0.0043(11) -0.0054(9)
C23 0.0503(14) 0.0365(12) 0.0311(11) -0.0150(11) -0.0052(10) -0.0046(9)
C24 0.0308(11) 0.0303(10) 0.0291(10) -0.0053(9) 0.0007(8) -0.0015(8)

loop_
_atom_type_symbol
_atom_type_description
_atom_type_scat_dispersion_real
_atom_type_scat_dispersion_imag
_atom_type_scat_source
C C 0.0033 0.0016 'International Tables Vol C Tables 4.2.6.8 and 6.1.1.4'
H H 0.0000 0.0000 'International Tables Vol C Tables 4.2.6.8 and 6.1.1.4'
O O 0.0106 0.0060 'International Tables Vol C Tables 4.2.6.8 and 6.1.1.4'
P P 0.1023 0.0942 'International Tables Vol C Tables 4.2.6.8 and 6.1.1.4'
Cl Cl 0.1484 0.1585 'International Tables Vol C Tables 4.2.6.8 and 6.1.1.4'
Pd Pd -0.9988 1.0072 'International Tables Vol C Tables 4.2.6.8 and 6.1.1.4'

loop_
_geom_angle_atom_site_label_1
_geom_angle_atom_site_label_2
_geom_angle_atom_site_label_3
_geom_angle
_geom_angle_publ_flag
C1 Pd1 O1 177.48(7) y
C1 Pd1 P1 89.87(6) y
O1 Pd1 P1 92.65(3) y
C1 Pd1 Cl1 90.63(6) y
O1 Pd1 Cl1 86.85(4) y
P1 Pd1 Cl1 178.38(2) y
Pd1 C1 H1A 109.5 ?
Pd1 C1 H1B 109.5 ?
H1A C1 H1B 109.5 ?
Pd1 C1 H1C 109.5 ?
H1A C1 H1C 109.5 ?
H1B C1 H1C 109.5 ?
C4 O1 C2 115.51(15) ?
C4 O1 Pd1 116.13(10) ?
C2 O1 Pd1 120.79(12) ?
O1 C2 C3 111.18(17) ?
O1 C2 H2A 109.4 ?
C3 C2 H2A 109.4 ?
O1 C2 H2B 109.4 ?
C3 C2 H2B 109.4 ?
H2A C2 H2B 108.0 ?
C2 C3 H3A 109.5 ?
C2 C3 H3B 109.5 ?
H3A C3 H3B 109.5 ?
C2 C3 H3C 109.5 ?
H3A C3 H3C 109.5 ?
H3B C3 H3C 109.5 ?
O2 C4 O1 107.11(15) ?
O2 C4 C7 107.87(15) ?
O1 C4 C7 112.25(15) ?
O2 C4 H4 109.8 ?
O1 C4 H4 109.8 ?
C7 C4 H4 109.8 ?
C4 O2 C5 113.85(14) ?
O2 C5 C6 107.96(17) ?
O2 C5 H5A 110.1 ?
C6 C5 H5A 110.1 ?
O2 C5 H5B 110.1 ?
C6 C5 H5B 110.1 ?
H5A C5 H5B 108.4 ?
C5 C6 H6A 109.5 ?
C5 C6 H6B 109.5 ?
H6A C6 H6B 109.5 ?
C5 C6 H6C 109.5 ?
H6A C6 H6C 109.5 ?
H6B C6 H6C 109.5 ?
C8 C7 C12 119.80(18) ?
C8 C7 C4 118.10(17) ?
C12 C7 C4 122.10(17) ?
C7 C8 C9 120.95(19) ?
C7 C8 H8 119.5 ?
C9 C8 H8 119.5 ?
C10 C9 C8 119.82(18) ?
C10 C9 H9 120.1 ?
C8 C9 H9 120.1 ?
C9 C10 C11 119.62(19) ?
C9 C10 H10 120.2 ?
C11 C10 H10 120.2 ?
C10 C11 C12 121.57(19) ?
C10 C11 H11 119.2 ?
C12 C11 H11 119.2 ?
C11 C12 C7 118.25(17) ?
C11 C12 P1 120.21(14) ?
C7 C12 P1 121.54(14) ?
C19 P1 C13 105.52(9) ?
C19 P1 C12 103.74(8) ?
C13 P1 C12 104.87(8) ?
C19 P1 Pd1 112.84(6) ?
C13 P1 Pd1 117.60(6) ?
C12 P1 Pd1 111.07(6) ?
C14 C13 C18 119.19(18) ?
C14 C13 P1 119.37(15) ?
C18 C13 P1 121.41(15) ?
C13 C14 C15 120.3(2) ?
C13 C14 H14 119.8 ?
C15 C14 H14 119.8 ?
C16 C15 C14 120.0(2) ?
C16 C15 H15 120.0 ?
C14 C15 H15 120.0 ?
C15 C16 C17 120.4(2) ?
C15 C16 H16 119.8 ?
C17 C16 H16 119.8 ?
C16 C17 C18 120.0(2) ?
C16 C17 H17 120.0 ?
C18 C17 H17 120.0 ?
C13 C18 C17 120.2(2) ?
C13 C18 H18 119.9 ?
C17 C18 H18 119.9 ?
C24 C19 C20 119.18(18) ?
C24 C19 P1 123.24(15) ?
C20 C19 P1 117.38(15) ?
C21 C20 C19 120.4(2) ?
C21 C20 H20 119.8 ?
C19 C20 H20 119.8 ?
C22 C21 C20 119.9(2) ?
C22 C21 H21 120.1 ?
C20 C21 H21 120.1 ?
C23 C22 C21 120.4(2) ?
C23 C22 H22 119.8 ?
C21 C22 H22 119.8 ?
C22 C23 C24 120.1(2) ?
C22 C23 H23 120.0 ?
C24 C23 H23 120.0 ?
C19 C24 C23 120.1(2) ?
C19 C24 H24 120.0 ?
C23 C24 H24 120.0 ?

loop_
_geom_bond_atom_site_label_1
_geom_bond_atom_site_label_2
_geom_bond_distance
_geom_bond_publ_flag
Pd1 C1 2.027(2) y
Pd1 O1 2.2112(13) y
Pd1 P1 2.2181(5) y
Pd1 Cl1 2.3663(5) y
C1 H1A 0.9800 ?
C1 H1B 0.9800 ?
C1 H1C 0.9800 ?
O1 C4 1.439(2) y
O1 C2 1.456(2) ?
C2 C3 1.503(3) ?
C2 H2A 0.9900 ?
C2 H2B 0.9900 ?
C3 H3A 0.9800 ?
C3 H3B 0.9800 ?
C3 H3C 0.9800 ?
C4 O2 1.388(2) y
C4 C7 1.517(3) ?
C4 H4 1.0000 ?
O2 C5 1.449(2) ?
C5 C6 1.493(3) ?
C5 H5A 0.9900 ?
C5 H5B 0.9900 ?
C6 H6A 0.9800 ?
C6 H6B 0.9800 ?
C6 H6C 0.9800 ?
C7 C8 1.387(3) ?
C7 C12 1.409(3) ?
C8 C9 1.390(3) ?
C8 H8 0.9500 ?
C9 C10 1.382(3) ?
C9 H9 0.9500 ?
C10 C11 1.388(3) ?
C10 H10 0.9500 ?
C11 C12 1.397(3) ?
C11 H11 0.9500 ?
C12 P1 1.8343(18) ?
P1 C19 1.8231(19) ?
P1 C13 1.8246(19) ?
C13 C14 1.389(3) ?
C13 C18 1.391(3) ?
C14 C15 1.393(3) ?
C14 H14 0.9500 ?
C15 C16 1.376(4) ?
C15 H15 0.9500 ?
C16 C17 1.378(4) ?
C16 H16 0.9500 ?
C17 C18 1.394(3) ?
C17 H17 0.9500 ?
C18 H18 0.9500 ?
C19 C24 1.386(3) ?
C19 C20 1.400(3) ?
C20 C21 1.386(3) ?
C20 H20 0.9500 ?
C21 C22 1.380(3) ?
C21 H21 0.9500 ?
C22 C23 1.378(3) ?
C22 H22 0.9500 ?
C23 C24 1.396(3) ?
C23 H23 0.9500 ?
C24 H24 0.9500 ?

loop_
_geom_torsion_atom_site_label_1
_geom_torsion_atom_site_label_2
_geom_torsion_atom_site_label_3
_geom_torsion_atom_site_label_4
_geom_torsion
P1 Pd1 O1 C4 26.73(12)
Cl1 Pd1 O1 C4 -154.82(12)
P1 Pd1 O1 C2 -121.57(13)
Cl1 Pd1 O1 C2 56.89(13)
C4 O1 C2 C3 -99.8(2)
Pd1 O1 C2 C3 48.7(2)
C2 O1 C4 O2 -164.10(15)
Pd1 O1 C4 O2 45.92(17)
C2 O1 C4 C7 77.69(19)
Pd1 O1 C4 C7 -72.29(16)
O1 C4 O2 C5 61.13(19)
C7 C4 O2 C5 -177.84(15)
C4 O2 C5 C6 174.04(18)
O2 C4 C7 C8 124.97(18)
O1 C4 C7 C8 -117.27(18)
O2 C4 C7 C12 -55.2(2)
O1 C4 C7 C12 62.5(2)
C12 C7 C8 C9 0.2(3)
C4 C7 C8 C9 -179.99(18)
C7 C8 C9 C10 -0.3(3)
C8 C9 C10 C11 0.1(3)
C9 C10 C11 C12 0.1(3)
C10 C11 C12 C7 -0.2(3)
C10 C11 C12 P1 -179.11(15)
C8 C7 C12 C11 0.1(3)
C4 C7 C12 C11 -179.73(17)
C8 C7 C12 P1 178.92(14)
C4 C7 C12 P1 -0.9(2)
C11 C12 P1 C19 19.66(18)
C7 C12 P1 C19 -159.16(15)
C11 C12 P1 C13 -90.82(17)
C7 C12 P1 C13 90.36(16)
C11 C12 P1 Pd1 141.15(14)
C7 C12 P1 Pd1 -37.67(16)
C1 Pd1 P1 C19 -43.00(10)
O1 Pd1 P1 C19 137.00(8)
C1 Pd1 P1 C13 80.21(10)
O1 Pd1 P1 C13 -99.79(8)
C1 Pd1 P1 C12 -159.01(9)
O1 Pd1 P1 C12 20.99(7)
C19 P1 C13 C14 93.00(16)
C12 P1 C13 C14 -157.81(15)
Pd1 P1 C13 C14 -33.85(17)
C19 P1 C13 C18 -89.38(17)
C12 P1 C13 C18 19.81(18)
Pd1 P1 C13 C18 143.76(14)
C18 C13 C14 C15 0.6(3)
P1 C13 C14 C15 178.30(16)
C13 C14 C15 C16 -0.7(3)
C14 C15 C16 C17 0.4(3)
C15 C16 C17 C18 0.1(3)
C14 C13 C18 C17 -0.2(3)
P1 C13 C18 C17 -177.81(16)
C16 C17 C18 C13 -0.2(3)
C13 P1 C19 C24 -11.04(19)
C12 P1 C19 C24 -121.05(17)
Pd1 P1 C19 C24 118.65(15)
C13 P1 C19 C20 174.21(15)
C12 P1 C19 C20 64.20(16)
Pd1 P1 C19 C20 -56.10(16)
C24 C19 C20 C21 0.6(3)
P1 C19 C20 C21 175.57(16)
C19 C20 C21 C22 -0.9(3)
C20 C21 C22 C23 0.6(3)
C21 C22 C23 C24 -0.1(3)
C20 C19 C24 C23 0.0(3)
P1 C19 C24 C23 -174.69(16)
C22 C23 C24 C19 -0.2(3)
